data_7715327
loop_
_publ_author_name
'Hagiwara, Hiroaki'
'Sonoda, Kento'

_publ_section_title
;
 Impact of flexible hexyl chain ordering in a mononuclear spin crossover
 iron(III) complex.
;
_journal_issue 13
_journal_name_full 'Dalton transactions (Cambridge, England : 2003)'
_journal_page_first 5851
_journal_page_last 5860
_journal_paper_doi 10.1039/d4dt00425f
_journal_volume 53
_journal_year 2024
_chemical_formula_moiety 'C40 H46 Fe N8 O2, C24 H20 B'
_chemical_formula_sum 'C64 H66 B Fe N8 O2'
_chemical_formula_weight 1045.90
_space_group_crystal_system monoclinic
_space_group_IT_number 15
_space_group_name_Hall '-C 2yc'
_space_group_name_H-M_alt 'C 1 2/c 1'
_atom_sites_solution_hydrogens geom
_audit_creation_date 2024-02-04
_audit_creation_method
;
Olex2 1.5
(compiled 2023.08.24 svn.re1ec1418 for OlexSys, GUI svn.r6817)
;
_audit_update_record
;
2024-02-09 deposited with the CCDC.	2024-02-29 downloaded from the CCDC.
;
_cell_angle_alpha 90
_cell_angle_beta 106.339(4)
_cell_angle_gamma 90
_cell_formula_units_Z 4
_cell_length_a 14.9243(7)
_cell_length_b 24.8378(10)
_cell_length_c 16.4756(5)
_cell_measurement_reflns_used 12053
_cell_measurement_temperature 340(2)
_cell_measurement_theta_max 30.1410
_cell_measurement_theta_min 1.7180
_cell_volume 5860.6(4)
_computing_cell_refinement 'CrysAlisPro 1.171.39.46 (Rigaku OD, 2018)'
_computing_data_collection 'CrystalClear-SM Expert 2.0 r16 (Rigaku, 2014)'
_computing_data_reduction 'CrysAlisPro 1.171.39.46 (Rigaku OD, 2018)'
_computing_molecular_graphics 'Olex2 1.5 (Dolomanov et al., 2009)'
_computing_publication_material 'Olex2 1.5 (Dolomanov et al., 2009)'
_computing_structure_refinement 'SHELXL 2018/3 (Sheldrick, 2015)'
_computing_structure_solution 'SHELXT 2018/2 (Sheldrick, 2018)'
_diffrn_ambient_temperature 340(2)
_diffrn_detector 'CCD plate'
_diffrn_detector_area_resol_mean 14.7059
_diffrn_measured_fraction_theta_full 0.997
_diffrn_measured_fraction_theta_max 0.896
_diffrn_measurement_details
;
List of Runs (angles in degrees, time in seconds):

  # Type    Start    End  Width  t~exp~   \w     \q     \k     \f   Frames
#--------------------------------------------------------------------------
  1  \f    -80.00 100.00   0.50   25.00   0.00  20.00   0.00    --   360
  2  \w    -19.50  27.50   0.50   25.00    --   20.00  90.00   0.00   94
  3  \w    -19.50  27.50   0.50   25.00    --   20.00  90.00  90.00   94
  4  \w    -19.50  27.50   0.50   25.00    --   20.00  90.00 180.00   94
  5  \w    -19.50  27.50   0.50   25.00    --   20.00  90.00 270.00   94
;
_diffrn_measurement_device_type 'Rigaku/MSC Mercury CCD'
_diffrn_measurement_method dtprofit.ref
_diffrn_orient_matrix_type 'CrysAlisPro convention (1999,Acta A55,543-557)'
_diffrn_orient_matrix_UB_11 -0.0193262000
_diffrn_orient_matrix_UB_12 -0.0256279000
_diffrn_orient_matrix_UB_13 -0.0137340000
_diffrn_orient_matrix_UB_21 0.0434615000
_diffrn_orient_matrix_UB_22 -0.0122829000
_diffrn_orient_matrix_UB_23 0.0202040000
_diffrn_orient_matrix_UB_31 -0.0137862000
_diffrn_orient_matrix_UB_32 -0.0027696000
_diffrn_orient_matrix_UB_33 0.0376363000
_diffrn_radiation_monochromator graphite
_diffrn_radiation_probe x-ray
_diffrn_radiation_type 'Mo K\a'
_diffrn_radiation_wavelength 0.71073
_diffrn_reflns_av_R_equivalents 0.0172
_diffrn_reflns_av_unetI/netI 0.0205
_diffrn_reflns_Laue_measured_fraction_full 0.997
_diffrn_reflns_Laue_measured_fraction_max 0.896
_diffrn_reflns_limit_h_max 21
_diffrn_reflns_limit_h_min -20
_diffrn_reflns_limit_k_max 27
_diffrn_reflns_limit_k_min -33
_diffrn_reflns_limit_l_max 22
_diffrn_reflns_limit_l_min -16
_diffrn_reflns_number 25526
_diffrn_reflns_point_group_measured_fraction_full 0.997
_diffrn_reflns_point_group_measured_fraction_max 0.896
_diffrn_reflns_theta_full 25.242
_diffrn_reflns_theta_max 30.591
_diffrn_reflns_theta_min 2.085
_diffrn_source 'fine-focus sealed X-ray tube'
_diffrn_source_type 'Enhance (Mo) X-ray Source'
_exptl_absorpt_coefficient_mu 0.307
_exptl_absorpt_correction_T_max 1.00000
_exptl_absorpt_correction_T_min 0.97545
_exptl_absorpt_correction_type multi-scan
_exptl_absorpt_process_details
;
CrysAlisPro 1.171.39.46 (Rigaku Oxford Diffraction, 2018)
Empirical absorption correction using spherical harmonics,
 implemented in SCALE3 ABSPACK scaling algorithm.
;
_exptl_crystal_colour black
_exptl_crystal_colour_primary black
_exptl_crystal_density_diffrn 1.185
_exptl_crystal_description block
_exptl_crystal_F_000 2212
_exptl_crystal_preparation 'Magnetic properties'
_exptl_crystal_recrystallization_method 'Re-crystallisation from solvent: Acetonitrile'
_exptl_crystal_size_max 0.615
_exptl_crystal_size_mid 0.307
_exptl_crystal_size_min 0.247
_refine_diff_density_max 0.216
_refine_diff_density_min -0.144
_refine_diff_density_rms 0.035
_refine_ls_extinction_method none
_refine_ls_goodness_of_fit_ref 1.023
_refine_ls_hydrogen_treatment constr
_refine_ls_matrix_type full
_refine_ls_number_parameters 354
_refine_ls_number_reflns 8084
_refine_ls_number_restraints 8
_refine_ls_restrained_S_all 1.028
_refine_ls_R_factor_all 0.0750
_refine_ls_R_factor_gt 0.0500
_refine_ls_shift/su_max 0.000
_refine_ls_shift/su_mean 0.000
_refine_ls_structure_factor_coef Fsqd
_refine_ls_weighting_details 'w=1/[\s^2^(Fo^2^)+(0.0849P)^2^+1.1297P] where P=(Fo^2^+2Fc^2^)/3'
_refine_ls_weighting_scheme calc
_refine_ls_wR_factor_gt 0.1366
_refine_ls_wR_factor_ref 0.1550
_reflns_Friedel_coverage 0.000
_reflns_number_gt 5748
_reflns_number_total 8084
_reflns_threshold_expression 'I > 2\s(I)'
_cod_data_source_file d4dt00425f2.cif
_cod_data_source_block 1_340K
_cod_depositor_comments 'Adding full bibliography for 7715321--7715329.cif.'
_cod_database_code 7715327
_shelx_shelxl_version_number 2018/3
_shelx_space_group_comment
;
The symmetry employed for this shelxl refinement is uniquely defined
by the following loop, which should always be used as a source of
symmetry information in preference to the above space-group names.
They are only intended as comments.
;
_olex2_refinement_description
;
1. Restrained distances
 C1A-C2A
 1.53 with sigma of 0.02
 C1B-C2B
 1.53 with sigma of 0.02
 C2A-C3A
 1.53 with sigma of 0.02
 C2B-C3B
 1.53 with sigma of 0.02
 C3A-C4
 1.53 with sigma of 0.02
 C3B-C4
 1.53 with sigma of 0.02
 C4-C5
 1.53 with sigma of 0.02
 C5-C6
 1.53 with sigma of 0.02
2. Uiso/Uaniso restraints and constraints
Uanis(C1A) = Uanis(C1B)
Uanis(C2A) = Uanis(C2B)
Uanis(C3A) = Uanis(C3B)
3. Others
 Sof(C1B)=Sof(H1BA)=Sof(H1BB)=Sof(H1BC)=Sof(C2B)=Sof(H2BA)=Sof(H2BB)=Sof(C3B)=
 Sof(H3BA)=Sof(H3BB)=Sof(H4BC)=Sof(H4BD)=1-FVAR(1)
 Sof(C1A)=Sof(H1AA)=Sof(H1AB)=Sof(H1AC)=Sof(C2A)=Sof(H2AA)=Sof(H2AB)=Sof(C3A)=
 Sof(H3AA)=Sof(H3AB)=Sof(H4AA)=Sof(H4AB)=FVAR(1)
4.a Secondary CH2 refined with riding coordinates:
 C2A(H2AA,H2AB), C2B(H2BA,H2BB), C3A(H3AA,H3AB), C3B(H3BA,H3BB), C4(H4AA,H4AB),
  C4(H4BC,H4BD), C5(H5A,H5B), C6(H6A,H6B), C9(H9A,H9B)
4.b Me refined with riding coordinates:
 C1A(H1AA,H1AB,H1AC), C1B(H1BA,H1BB,H1BC)
4.c Aromatic/amide H refined with riding coordinates:
 C7(H7), C10(H10), C13(H13), C14(H14), C15(H15), C16(H16), C18(H18), C19(H19),
 C22(H22), C23(H23), C24(H24), C25(H25), C26(H26), C28(H28), C29(H29), C30(H30),
  C31(H31), C32(H32)
;
_olex2_exptl_crystal_mounting_method Fiber
_olex2_submission_special_instructions 'No special instructions were received'
_oxdiff_exptl_absorpt_empirical_details
;
Empirical correction (ABSPACK) includes:
- Absorption correction using spherical harmonics
- Frame scaling
- Detector area scaling
;
_oxdiff_exptl_absorpt_empirical_full_max 1.144
_oxdiff_exptl_absorpt_empirical_full_min 0.873

loop_
_space_group_symop_operation_xyz
'x, y, z'
'-x, y, -z+1/2'
'x+1/2, y+1/2, z'
'-x+1/2, y+1/2, -z+1/2'
'-x, -y, -z'
'x, -y, z-1/2'
'-x+1/2, -y+1/2, -z'
'x+1/2, -y+1/2, z-1/2'

loop_
_atom_site_label
_atom_site_type_symbol
_atom_site_fract_x
_atom_site_fract_y
_atom_site_fract_z
_atom_site_U_iso_or_equiv
_atom_site_adp_type
_atom_site_occupancy
_atom_site_site_symmetry_order
_atom_site_calc_flag
_atom_site_refinement_flags_posn
_atom_site_refinement_flags_adp
_atom_site_refinement_flags_occupancy
_atom_site_disorder_assembly
_atom_site_disorder_group
Fe1 Fe 0.500000 0.16057(2) 0.750000 0.05593(12) Uani 1 2 d S T P . .
O1 O 0.40771(9) 0.11040(5) 0.69159(7) 0.0708(3) Uani 1 1 d . . . . .
N1 N 0.68408(15) 0.29154(8) 0.81451(14) 0.1002(6) Uani 1 1 d . . . . .
N2 N 0.62790(14) 0.25704(8) 0.83792(12) 0.0927(6) Uani 1 1 d . . . . .
N3 N 0.59815(11) 0.22434(6) 0.77320(10) 0.0702(4) Uani 1 1 d . . . . .
N4 N 0.53854(11) 0.16569(6) 0.63681(9) 0.0645(4) Uani 1 1 d . . . . .
C1A C 0.4280(14) 0.5020(8) 0.8524(16) 0.61(2) Uani 0.653(5) 1 d D . . A 1
H1AA H 0.369117 0.508188 0.863581 0.909 Uiso 0.653(5) 1 calc R . . A 1
H1AB H 0.471716 0.529206 0.879944 0.909 Uiso 0.653(5) 1 calc R . . A 1
H1AC H 0.419926 0.503301 0.792571 0.909 Uiso 0.653(5) 1 calc R . . A 1
C1B C 0.478(3) 0.4277(17) 1.079(3) 0.61(2) Uani 0.347(5) 1 d D . . A 2
H1BA H 0.427638 0.414000 1.098288 0.909 Uiso 0.347(5) 1 calc R . . A 2
H1BB H 0.536014 0.422417 1.121680 0.909 Uiso 0.347(5) 1 calc R . . A 2
H1BC H 0.468734 0.465450 1.066790 0.909 Uiso 0.347(5) 1 calc R . . A 2
C2A C 0.4671(9) 0.4438(7) 0.8879(13) 0.400(12) Uani 0.653(5) 1 d D . . A 1
H2AA H 0.477663 0.441361 0.948676 0.480 Uiso 0.653(5) 1 calc R . . A 1
H2AB H 0.425338 0.415189 0.860402 0.480 Uiso 0.653(5) 1 calc R . . A 1
C2B C 0.4808(17) 0.3979(14) 0.999(2) 0.400(12) Uani 0.347(5) 1 d D . . A 2
H2BA H 0.419624 0.402603 0.958718 0.480 Uiso 0.347(5) 1 calc R . . A 2
H2BB H 0.486263 0.359980 1.013084 0.480 Uiso 0.347(5) 1 calc R . . A 2
C3A C 0.5574(9) 0.4428(5) 0.8642(9) 0.309(9) Uani 0.653(5) 1 d D . . A 1
H3AA H 0.603868 0.465745 0.901135 0.371 Uiso 0.653(5) 1 calc R . . A 1
H3AB H 0.548009 0.454119 0.806054 0.371 Uiso 0.653(5) 1 calc R . . A 1
C3B C 0.5530(17) 0.4087(12) 0.9477(14) 0.309(9) Uani 0.347(5) 1 d D . . A 2
H3BA H 0.536712 0.444894 0.926393 0.371 Uiso 0.347(5) 1 calc R . . A 2
H3BB H 0.610911 0.412881 0.992425 0.371 Uiso 0.347(5) 1 calc R . . A 2
C4 C 0.5866(5) 0.3826(3) 0.8760(5) 0.235(3) Uani 1 1 d D . . . .
H4AA H 0.589373 0.370130 0.932427 0.283 Uiso 0.653(5) 1 calc R . . A 1
H4AB H 0.543870 0.360012 0.834742 0.283 Uiso 0.653(5) 1 calc R . . A 1
H4BC H 0.570855 0.344808 0.877190 0.283 Uiso 0.347(5) 1 calc R . . A 2
H4BD H 0.545233 0.396857 0.824087 0.283 Uiso 0.347(5) 1 calc R . . A 2
C5 C 0.6753(4) 0.3831(2) 0.8631(5) 0.273(4) Uani 1 1 d D . . . .
H5A H 0.712158 0.409668 0.901416 0.328 Uiso 1 1 calc R . . . .
H5B H 0.667832 0.396373 0.806144 0.328 Uiso 1 1 calc R . . . .
C6 C 0.7303(3) 0.33469(15) 0.8726(3) 0.1471(15) Uani 1 1 d D . . . .
H6A H 0.742747 0.321950 0.930334 0.176 Uiso 1 1 calc R . . . .
H6B H 0.789722 0.342945 0.862422 0.176 Uiso 1 1 calc R . . . .
C7 C 0.69004(17) 0.28150(10) 0.73726(17) 0.0962(7) Uani 1 1 d . . . . .
H7 H 0.725035 0.300182 0.707869 0.115 Uiso 1 1 calc R . . . .
C8 C 0.63435(14) 0.23824(8) 0.71008(13) 0.0753(5) Uani 1 1 d . . . . .
C9 C 0.60934(19) 0.20613(10) 0.63175(15) 0.1011(8) Uani 1 1 d . . . . .
H9A H 0.664409 0.188253 0.624609 0.121 Uiso 1 1 calc R . . . .
H9B H 0.584607 0.229467 0.583428 0.121 Uiso 1 1 calc R . . . .
C10 C 0.50855(13) 0.13510(7) 0.57151(10) 0.0637(4) Uani 1 1 d . . . . .
H10 H 0.534965 0.140532 0.527323 0.076 Uiso 1 1 calc R . . . .
C11 C 0.43956(12) 0.09396(7) 0.55941(9) 0.0604(4) Uani 1 1 d . . . . .
C12 C 0.42006(14) 0.06029(7) 0.48448(10) 0.0689(5) Uani 1 1 d . . . . .
C13 C 0.47060(18) 0.06338(9) 0.42357(11) 0.0860(6) Uani 1 1 d . . . . .
H13 H 0.516981 0.089288 0.429450 0.103 Uiso 1 1 calc R . . . .
C14 C 0.4522(2) 0.02875(11) 0.35614(13) 0.1076(9) Uani 1 1 d . . . . .
H14 H 0.486734 0.031328 0.317328 0.129 Uiso 1 1 calc R . . . .
C15 C 0.3824(3) -0.01032(11) 0.34459(14) 0.1195(11) Uani 1 1 d . . . . .
H15 H 0.370464 -0.033367 0.298280 0.143 Uiso 1 1 calc R . . . .
C16 C 0.3328(2) -0.01440(10) 0.40089(16) 0.1086(9) Uani 1 1 d . . . . .
H16 H 0.286348 -0.040448 0.392998 0.130 Uiso 1 1 calc R . . . .
C17 C 0.34985(17) 0.02048(8) 0.47264(12) 0.0825(6) Uani 1 1 d . . . . .
C18 C 0.29902(17) 0.01520(9) 0.53303(14) 0.0885(6) Uani 1 1 d . . . . .
H18 H 0.251383 -0.010167 0.523944 0.106 Uiso 1 1 calc R . . . .
C19 C 0.31777(15) 0.04595(9) 0.60342(13) 0.0793(5) Uani 1 1 d . . . . .
H19 H 0.282670 0.041690 0.641532 0.095 Uiso 1 1 calc R . . . .
C20 C 0.39047(12) 0.08467(7) 0.61974(10) 0.0622(4) Uani 1 1 d . . . . .
C21 C 0.94164(16) 0.23410(9) 0.80163(16) 0.0887(6) Uani 1 1 d . . . . .
C22 C 0.9270(2) 0.24965(13) 0.87697(19) 0.1102(8) Uani 1 1 d . . . . .
H22 H 0.956191 0.280845 0.902625 0.132 Uiso 1 1 calc R . . . .
C23 C 0.8706(3) 0.22106(19) 0.9174(3) 0.1557(15) Uani 1 1 d . . . . .
H23 H 0.863671 0.232557 0.969019 0.187 Uiso 1 1 calc R . . . .
C24 C 0.8263(3) 0.1760(2) 0.8789(4) 0.176(2) Uani 1 1 d . . . . .
H24 H 0.788278 0.156567 0.904308 0.211 Uiso 1 1 calc R . . . .
C25 C 0.8370(3) 0.15938(16) 0.8042(4) 0.1614(19) Uani 1 1 d . . . . .
H25 H 0.805572 0.128926 0.777984 0.194 Uiso 1 1 calc R . . . .
C26 C 0.8954(2) 0.18793(12) 0.7662(2) 0.1266(11) Uani 1 1 d . . . . .
H26 H 0.903257 0.175374 0.715480 0.152 Uiso 1 1 calc R . . . .
C27 C 0.91863(12) 0.30758(7) 0.68647(11) 0.0651(4) Uani 1 1 d . . . . .
C28 C 0.89043(14) 0.35704(8) 0.71146(13) 0.0720(5) Uani 1 1 d . . . . .
H28 H 0.922511 0.370658 0.764210 0.086 Uiso 1 1 calc R . . . .
C29 C 0.81686(16) 0.38675(9) 0.66128(16) 0.0885(6) Uani 1 1 d . . . . .
H29 H 0.800773 0.419534 0.680605 0.106 Uiso 1 1 calc R . . . .
C30 C 0.76754(18) 0.36778(11) 0.58283(17) 0.0986(7) Uani 1 1 d . . . . .
H30 H 0.718625 0.387656 0.548443 0.118 Uiso 1 1 calc R . . . .
C31 C 0.79215(17) 0.31895(12) 0.55652(14) 0.0925(6) Uani 1 1 d . . . . .
H31 H 0.759058 0.305375 0.504046 0.111 Uiso 1 1 calc R . . . .
C32 C 0.86516(15) 0.28991(9) 0.60691(13) 0.0806(5) Uani 1 1 d . . . . .
H32 H 0.879770 0.256907 0.587185 0.097 Uiso 1 1 calc R . . . .
B1 B 1.000000 0.27114(12) 0.750000 0.0711(7) Uani 1 2 d S T P . .

loop_
_atom_site_aniso_label
_atom_site_aniso_U_11
_atom_site_aniso_U_22
_atom_site_aniso_U_33
_atom_site_aniso_U_23
_atom_site_aniso_U_13
_atom_site_aniso_U_12
Fe1 0.0672(2) 0.0588(2) 0.04931(17) 0.000 0.02863(14) 0.000
O1 0.0804(8) 0.0774(8) 0.0622(6) -0.0039(6) 0.0328(6) -0.0157(6)
N1 0.0947(13) 0.0939(13) 0.1200(15) -0.0307(12) 0.0434(12) -0.0342(11)
N2 0.0960(13) 0.0957(13) 0.0950(12) -0.0315(10) 0.0410(10) -0.0305(10)
N3 0.0763(9) 0.0701(9) 0.0717(8) -0.0093(7) 0.0330(7) -0.0096(7)
N4 0.0797(9) 0.0632(8) 0.0596(7) 0.0017(6) 0.0346(7) -0.0066(7)
C1A 0.34(2) 0.41(3) 0.95(5) -0.13(3) 0.00(3) 0.20(2)
C1B 0.34(2) 0.41(3) 0.95(5) -0.13(3) 0.00(3) 0.20(2)
C2A 0.166(8) 0.38(2) 0.58(3) -0.054(19) -0.007(14) 0.049(12)
C2B 0.166(8) 0.38(2) 0.58(3) -0.054(19) -0.007(14) 0.049(12)
C3A 0.233(9) 0.289(17) 0.330(17) -0.132(13) -0.045(13) 0.073(11)
C3B 0.233(9) 0.289(17) 0.330(17) -0.132(13) -0.045(13) 0.073(11)
C4 0.212(6) 0.195(6) 0.268(7) -0.099(5) 0.016(5) 0.024(5)
C5 0.158(4) 0.217(6) 0.435(11) -0.220(7) 0.069(6) -0.064(4)
C6 0.135(3) 0.141(3) 0.172(3) -0.077(3) 0.054(2) -0.068(2)
C7 0.0968(16) 0.0899(15) 0.1138(17) -0.0095(13) 0.0491(14) -0.0307(13)
C8 0.0799(12) 0.0716(12) 0.0858(12) -0.0031(9) 0.0420(10) -0.0154(9)
C9 0.131(2) 0.1074(17) 0.0870(13) -0.0134(12) 0.0664(14) -0.0476(15)
C10 0.0827(11) 0.0630(10) 0.0537(8) 0.0071(7) 0.0325(8) 0.0076(8)
C11 0.0771(10) 0.0535(8) 0.0496(7) 0.0067(6) 0.0164(7) 0.0101(8)
C12 0.0949(13) 0.0563(9) 0.0491(7) 0.0066(6) 0.0097(8) 0.0191(9)
C13 0.1294(18) 0.0749(12) 0.0551(9) 0.0052(8) 0.0282(10) 0.0271(12)
C14 0.174(3) 0.0890(16) 0.0567(10) 0.0004(10) 0.0271(13) 0.0436(18)
C15 0.190(3) 0.0892(18) 0.0585(11) -0.0136(11) 0.0010(15) 0.0462(19)
C16 0.145(2) 0.0764(14) 0.0775(14) -0.0129(11) -0.0130(15) 0.0128(15)
C17 0.1081(16) 0.0625(11) 0.0616(10) 0.0004(8) -0.0013(10) 0.0153(11)
C18 0.0971(15) 0.0705(12) 0.0826(13) 0.0031(10) 0.0002(11) -0.0116(11)
C19 0.0862(13) 0.0737(12) 0.0755(11) 0.0077(9) 0.0187(10) -0.0103(10)
C20 0.0702(10) 0.0587(9) 0.0565(8) 0.0062(7) 0.0155(7) 0.0016(8)
C21 0.0793(13) 0.0724(13) 0.1073(16) 0.0227(11) 0.0143(12) -0.0045(10)
C22 0.0969(17) 0.121(2) 0.119(2) 0.0254(17) 0.0410(15) -0.0161(15)
C23 0.138(3) 0.193(4) 0.144(3) 0.041(3) 0.054(2) -0.042(3)
C24 0.133(3) 0.190(4) 0.193(5) 0.079(4) 0.026(3) -0.058(3)
C25 0.146(3) 0.129(3) 0.183(4) 0.053(3) 0.004(3) -0.058(2)
C26 0.119(2) 0.0887(19) 0.154(3) 0.0267(18) 0.0088(19) -0.0322(17)
C27 0.0661(10) 0.0588(9) 0.0721(9) -0.0016(7) 0.0226(8) -0.0067(8)
C28 0.0731(11) 0.0606(10) 0.0810(11) -0.0017(8) 0.0194(9) -0.0028(9)
C29 0.0874(14) 0.0624(12) 0.1132(17) 0.0083(11) 0.0242(13) 0.0050(10)
C30 0.0890(15) 0.0929(17) 0.1039(17) 0.0298(14) 0.0106(13) 0.0039(13)
C31 0.0857(15) 0.1135(18) 0.0720(12) 0.0025(12) 0.0119(11) -0.0112(14)
C32 0.0800(13) 0.0813(13) 0.0810(12) -0.0134(10) 0.0235(10) -0.0082(10)
B1 0.0740(18) 0.0527(15) 0.0876(19) 0.000 0.0244(15) 0.000

loop_
_atom_type_symbol
_atom_type_description
_atom_type_scat_dispersion_real
_atom_type_scat_dispersion_imag
_atom_type_scat_source
C C 0.0033 0.0016 'International Tables Vol C Tables 4.2.6.8 and 6.1.1.4'
H H 0.0000 0.0000 'International Tables Vol C Tables 4.2.6.8 and 6.1.1.4'
B B 0.0013 0.0007 'International Tables Vol C Tables 4.2.6.8 and 6.1.1.4'
Fe Fe 0.3463 0.8444 'International Tables Vol C Tables 4.2.6.8 and 6.1.1.4'
N N 0.0061 0.0033 'International Tables Vol C Tables 4.2.6.8 and 6.1.1.4'
O O 0.0106 0.0060 'International Tables Vol C Tables 4.2.6.8 and 6.1.1.4'

loop_
_geom_angle_atom_site_label_1
_geom_angle_atom_site_label_2
_geom_angle_atom_site_label_3
_geom_angle
_geom_angle_site_symmetry_1
_geom_angle_site_symmetry_3
_geom_angle_publ_flag
O1 Fe1 O1 98.31(9) . 2_656 ?
O1 Fe1 N3 160.96(6) . . ?
O1 Fe1 N3 91.88(6) . 2_656 ?
O1 Fe1 N3 160.96(6) 2_656 2_656 ?
O1 Fe1 N3 91.88(6) 2_656 . ?
O1 Fe1 N4 98.52(5) . 2_656 ?
O1 Fe1 N4 86.04(5) 2_656 2_656 ?
O1 Fe1 N4 86.04(5) . . ?
O1 Fe1 N4 98.52(5) 2_656 . ?
N3 Fe1 N3 83.19(9) . 2_656 ?
N4 Fe1 N3 98.19(6) . 2_656 ?
N4 Fe1 N3 76.53(6) . . ?
N4 Fe1 N3 98.19(6) 2_656 . ?
N4 Fe1 N3 76.53(6) 2_656 2_656 ?
N4 Fe1 N4 173.07(8) 2_656 . ?
C20 O1 Fe1 135.09(11) . . ?
N2 N1 C6 119.9(2) . . ?
C7 N1 N2 112.06(18) . . ?
C7 N1 C6 128.0(2) . . ?
N3 N2 N1 105.05(17) . . ?
N2 N3 Fe1 131.86(12) . . ?
N2 N3 C8 110.55(16) . . ?
C8 N3 Fe1 117.41(13) . . ?
C9 N4 Fe1 117.99(12) . . ?
C10 N4 Fe1 125.89(12) . . ?
C10 N4 C9 116.06(15) . . ?
C3A C2A C1A 100.4(14) . . ?
C1B C2B C3B 125(3) . . ?
C2A C3A C4 103.0(13) . . ?
C4 C3B C2B 139(3) . . ?
C5 C4 C3A 102.5(9) . . ?
C5 C4 C3B 129.5(11) . . ?
C4 C5 C6 120.7(6) . . ?
C5 C6 N1 112.9(4) . . ?
N1 C7 C8 105.44(19) . . ?
N3 C8 C7 106.89(19) . . ?
N3 C8 C9 118.72(16) . . ?
C7 C8 C9 134.38(18) . . ?
C8 C9 N4 109.13(15) . . ?
N4 C10 C11 127.36(14) . . ?
C10 C11 C12 119.77(15) . . ?
C20 C11 C10 121.16(15) . . ?
C20 C11 C12 119.06(17) . . ?
C13 C12 C11 123.50(19) . . ?
C17 C12 C11 118.94(17) . . ?
C17 C12 C13 117.50(18) . . ?
C14 C13 C12 121.0(3) . . ?
C13 C14 C15 121.3(3) . . ?
C16 C15 C14 119.5(2) . . ?
C15 C16 C17 121.4(3) . . ?
C12 C17 C16 119.4(2) . . ?
C12 C17 C18 119.36(18) . . ?
C18 C17 C16 121.2(2) . . ?
C19 C18 C17 121.9(2) . . ?
C18 C19 C20 120.6(2) . . ?
O1 C20 C11 123.37(16) . . ?
O1 C20 C19 116.69(16) . . ?
C11 C20 C19 119.94(16) . . ?
C22 C21 C26 115.3(3) . . ?
C22 C21 B1 123.2(2) . . ?
C26 C21 B1 121.1(2) . . ?
C21 C22 C23 123.7(3) . . ?
C24 C23 C22 118.1(4) . . ?
C25 C24 C23 120.7(4) . . ?
C24 C25 C26 120.0(4) . . ?
C21 C26 C25 122.1(4) . . ?
C28 C27 C32 114.32(18) . . ?
C28 C27 B1 121.93(16) . . ?
C32 C27 B1 123.44(17) . . ?
C29 C28 C27 123.1(2) . . ?
C30 C29 C28 120.1(2) . . ?
C31 C30 C29 118.6(2) . . ?
C30 C31 C32 120.7(2) . . ?
C31 C32 C27 123.2(2) . . ?
C21 B1 C21 112.5(2) 2_756 . ?
C27 B1 C21 103.47(10) 2_756 2_756 ?
C27 B1 C21 103.46(10) . . ?
C27 B1 C21 112.44(11) . 2_756 ?
C27 B1 C21 112.44(11) 2_756 . ?
C27 B1 C27 112.8(2) 2_756 . ?

loop_
_geom_bond_atom_site_label_1
_geom_bond_atom_site_label_2
_geom_bond_distance
_geom_bond_site_symmetry_2
_geom_bond_publ_flag
Fe1 O1 1.9053(13) . ?
Fe1 O1 1.9054(13) 2_656 ?
Fe1 N3 2.1178(15) . ?
Fe1 N3 2.1179(15) 2_656 ?
Fe1 N4 2.1044(13) 2_656 ?
Fe1 N4 2.1044(13) . ?
O1 C20 1.306(2) . ?
N1 N2 1.330(3) . ?
N1 C6 1.472(3) . ?
N1 C7 1.324(3) . ?
N2 N3 1.314(2) . ?
N3 C8 1.345(2) . ?
N4 C9 1.477(2) . ?
N4 C10 1.290(2) . ?
C1A C2A 1.605(15) . ?
C1B C2B 1.526(19) . ?
C2A C3A 1.505(14) . ?
C2B C3B 1.562(19) . ?
C3A C4 1.553(11) . ?
C3B C4 1.550(16) . ?
C4 C5 1.398(8) . ?
C5 C6 1.440(7) . ?
C7 C8 1.355(3) . ?
C8 C9 1.473(3) . ?
C10 C11 1.424(3) . ?
C11 C12 1.451(2) . ?
C11 C20 1.410(2) . ?
C12 C13 1.417(3) . ?
C12 C17 1.414(3) . ?
C13 C14 1.370(3) . ?
C14 C15 1.396(4) . ?
C15 C16 1.344(4) . ?
C16 C17 1.429(3) . ?
C17 C18 1.417(3) . ?
C18 C19 1.351(3) . ?
C19 C20 1.418(3) . ?
C21 C22 1.375(4) . ?
C21 C26 1.380(4) . ?
C21 B1 1.657(3) . ?
C22 C23 1.405(4) . ?
C23 C24 1.362(6) . ?
C24 C25 1.349(7) . ?
C25 C26 1.401(5) . ?
C27 C28 1.398(3) . ?
C27 C32 1.400(3) . ?
C27 B1 1.635(2) . ?
C28 C29 1.387(3) . ?
C29 C30 1.378(3) . ?
C30 C31 1.372(4) . ?
C31 C32 1.374(3) . ?
